data_4100767
loop_
_publ_author_name
'Michael Roitzsch'
'Bernhard Lippert'

_publ_contact_author_address
;
Anorganische Chemie
Universit\"at Dortmund
Otto-Hahn-Str. 6
44227 Dortmund
Germany
;
_publ_contact_author_email bernhard.lippert@uni-dortmund.de
_publ_contact_author_fax '+49 231 755 3797'
_publ_contact_author_name 'Lippert, Bernhard'
_publ_contact_author_phone '+49 231 755 3840'
_publ_section_title
;
Metal Coordination and Imine-Amine Hydrogen Bonding as the Source of
Strongly Shifted Adenine pKa Values
;
_journal_name_full 'Journal of the American Chemical Society'
_journal_page_first 2421
_journal_page_last 2424
_journal_paper_doi 10.1021/ja038834f
_journal_volume 126
_journal_year 2004
_chemical_formula_moiety 'C14 H26 Cl2 N12 O9 Pt'
_chemical_formula_sum 'C14 H26 Cl2 N12 O9 Pt'
_chemical_formula_weight 772.46
_chemical_name_common
;
trans-[(NH3)2Pt(1,9-DimeA-N7)2](ClO4)2*H2O
;
_space_group_IT_number 2
_space_group_name_Hall '-P 1'
_space_group_name_H-M_alt 'P -1'
_symmetry_cell_setting triclinic
_symmetry_space_group_name_Hall '-P 1'
_symmetry_space_group_name_H-M 'P -1'
_cell_angle_alpha 101.34(3)
_cell_angle_beta 100.41(3)
_cell_angle_gamma 101.76(3)
_cell_formula_units_Z 2
_cell_length_a 8.4270(17)
_cell_length_b 12.633(3)
_cell_length_c 13.015(3)
_cell_measurement_temperature 293(2)
_cell_volume 1294.3(5)
_diffrn_ambient_temperature 293(2)
_exptl_crystal_density_diffrn 1.982
_cod_depositor_comments
;
The following automatic conversions were performed:
'_symmetry_cell_setting' value 'Triclinic' changed to 'triclinic'
according to '/home/saulius/struct/CIF-dictionaries/cif_core.dic'
dictionary named 'cif_core.dic' version 2.4.1 from 2010-06-29.

Automatic conversion script
Id: cif_fix_enum 1527 2010-12-29 10:47:43Z saulius 
;
_cod_database_code 4100767

loop_
_symmetry_equiv_pos_as_xyz
'x, y, z'
'-x, -y, -z'

loop_
_atom_site_label
_atom_site_type_symbol
_atom_site_fract_x
_atom_site_fract_y
_atom_site_fract_z
_atom_site_U_iso_or_equiv
_atom_site_adp_type
_atom_site_occupancy
_atom_site_calc_flag
_atom_site_refinement_flags
_atom_site_disorder_group
_atom_site_disorder_assembly
Pt1 Pt 0 0 0 0.02889(15) Uani 1 d S . .
N1A N 0.4118(6) 0.3346(4) 0.2458(5) 0.0376(14) Uani 1 d . . .
N3A N 0.3796(8) 0.2515(5) 0.3913(6) 0.044(2) Uani 1 d . . .
N6A N 0.2748(7) 0.2612(4) 0.0662(5) 0.0436(15) Uani 1 d . . .
N7A N 0.1085(7) 0.0618(5) 0.1572(5) 0.0302(17) Uani 1 d . . .
N9A N 0.1856(8) 0.0701(5) 0.3314(6) 0.0361(19) Uani 1 d . . .
N11 N -0.2032(7) 0.0569(4) 0.0247(5) 0.0444(19) Uani 1 d . . .
H11A H -0.2573 0.0168 0.0624 0.067 Uiso 1 calc R . .
H11B H -0.2704 0.0507 -0.0386 0.067 Uiso 1 calc R . .
H11C H -0.1705 0.1281 0.0608 0.067 Uiso 1 calc R . .
C1A C 0.5078(10) 0.4300(6) 0.2141(6) 0.064(3) Uani 1 d . . .
H1A1 H 0.4323 0.4658 0.1781 0.095 Uiso 1 calc R . .
H1A2 H 0.5736 0.4037 0.1664 0.095 Uiso 1 calc R . .
H1A3 H 0.5796 0.4823 0.2772 0.095 Uiso 1 calc R . .
C2A C 0.4459(8) 0.3290(5) 0.3495(6) 0.0457(19) Uani 1 d . . .
H2A H 0.5271 0.3883 0.3967 0.055 Uiso 1 calc R . .
C4A C 0.2683(10) 0.1659(6) 0.3121(7) 0.031(2) Uani 1 d . . .
C5A C 0.2207(9) 0.1620(5) 0.2060(6) 0.027(2) Uani 1 d . . .
C6A C 0.2957(7) 0.2490(5) 0.1631(6) 0.0327(15) Uani 1 d . . .
C8A C 0.0919(10) 0.0089(6) 0.2360(7) 0.038(2) Uani 1 d . . .
H8A H 0.0233 -0.0619 0.2255 0.046 Uiso 1 calc R . .
C9A C 0.2065(11) 0.0343(7) 0.4343(7) 0.060(3) Uani 1 d . . .
H9A1 H 0.1286 -0.0359 0.4248 0.09 Uiso 1 calc R . .
H9A2 H 0.1864 0.0892 0.4894 0.09 Uiso 1 calc R . .
H9A3 H 0.3179 0.0264 0.455 0.09 Uiso 1 calc R . .
Pt2 Pt 0 0.5 0 0.02623(14) Uani 1 d S . .
N1B N 0.0039(6) 0.3546(4) 0.3284(4) 0.0338(13) Uani 1 d . . .
N3B N 0.1978(7) 0.5253(4) 0.4301(5) 0.0360(18) Uani 1 d . . .
N6B N -0.1008(7) 0.3036(5) 0.1446(5) 0.0443(16) Uani 1 d . . .
N7B N 0.1135(7) 0.5452(4) 0.1576(5) 0.0276(17) Uani 1 d . . .
N21 N 0.2117(7) 0.4615(4) -0.0330(5) 0.0379(17) Uani 1 d . . .
H21A H 0.23 0.4052 -0.0047 0.057 Uiso 1 calc R . .
H21B H 0.2975 0.5207 -0.0047 0.057 Uiso 1 calc R . .
H21C H 0.2002 0.4419 -0.104 0.057 Uiso 1 calc R . .
C1B C -0.1040(10) 0.2492(6) 0.3357(7) 0.053(3) Uani 1 d . . .
H1B1 H -0.0882 0.1878 0.2855 0.08 Uiso 1 calc R . .
H1B2 H -0.2185 0.2523 0.3191 0.08 Uiso 1 calc R . .
H1B3 H -0.0754 0.2393 0.4074 0.08 Uiso 1 calc R . .
C2B C 0.1047(8) 0.4261(5) 0.4197(5) 0.0393(17) Uani 1 d . . .
H2B H 0.1076 0.4011 0.4824 0.047 Uiso 1 calc R . .
C4B C 0.1835(9) 0.5495(6) 0.3322(7) 0.028(2) Uani 1 d . . .
C5B C 0.0959(9) 0.4846(6) 0.2348(6) 0.0247(18) Uani 1 d . . .
C6B C -0.0066(7) 0.3760(5) 0.2252(5) 0.0320(15) Uani 1 d . . .
Cl3 Cl 0.1610(3) 0.28237(15) 0.69012(18) 0.0469(5) Uani 1 d . . .
O31 O 0.3283(7) 0.2768(5) 0.6976(5) 0.0856(19) Uani 1 d . . .
O32 O 0.0594(9) 0.2164(5) 0.5918(6) 0.109(3) Uani 1 d . . .
O33 O 0.1007(7) 0.2459(4) 0.7767(5) 0.0722(17) Uani 1 d . . .
O34 O 0.1534(6) 0.3949(4) 0.6979(5) 0.0705(17) Uani 1 d . . .
Cl5 Cl 0.4510(2) 0.01911(16) 0.77444(18) 0.0507(5) Uani 1 d . . .
O51 O 0.4751(6) -0.0664(4) 0.8271(5) 0.0679(16) Uani 1 d . . .
O52 O 0.3232(7) 0.0622(5) 0.8097(6) 0.098(2) Uani 1 d . . .
O53 O 0.4086(9) -0.0233(6) 0.6617(6) 0.117(3) Uani 1 d . . .
O54 O 0.6011(7) 0.1049(4) 0.8031(5) 0.086(2) Uani 1 d . . .
O1W O 0.4839(6) 0.6638(4) 0.0605(5) 0.0767(17) Uani 1 d . . .
N9B N 0.2567(8) 0.6514(5) 0.3180(5) 0.0304(17) Uani 1 d . . .
C9B C 0.3537(10) 0.7509(6) 0.3980(7) 0.045(2) Uani 1 d . . .
H9B1 H 0.3828 0.8102 0.3633 0.068 Uiso 1 calc R . .
H9B2 H 0.4534 0.7365 0.435 0.068 Uiso 1 calc R . .
H9B3 H 0.2894 0.7722 0.4488 0.068 Uiso 1 calc R . .
C8B C 0.2088(9) 0.6447(6) 0.2110(7) 0.032(2) Uani 1 d . . .
H8B H 0.2395 0.7031 0.1791 0.039 Uiso 1 calc R . .
H6B H -0.100(8) 0.328(5) 0.093(5) 0.04(2) Uiso 1 d . . .
H6A H 0.190(8) 0.201(5) 0.020(6) 0.07(2) Uiso 1 d . . .
H1WA H 0.5223 0.6944 0.0068 0.141 Uiso 1 d . . .
H1WB H 0.5238 0.6893 0.1131 0.04 Uiso 1 d . . .

loop_
_atom_site_aniso_label
_atom_site_aniso_U_11
_atom_site_aniso_U_22
_atom_site_aniso_U_33
_atom_site_aniso_U_23
_atom_site_aniso_U_13
_atom_site_aniso_U_12
Pt1 0.0287(3) 0.0259(3) 0.0234(4) 0.0002(2) 0.0018(3) -0.0033(2)
N1A 0.033(3) 0.028(3) 0.038(4) 0.007(3) -0.002(3) -0.012(2)
N3A 0.053(5) 0.039(4) 0.030(5) 0.009(4) -0.010(4) 0.002(3)
N6A 0.045(4) 0.044(3) 0.032(4) 0.007(3) 0.005(3) -0.007(3)
N7A 0.033(4) 0.028(3) 0.026(4) 0.004(3) 0.006(3) 0.004(3)
N9A 0.051(5) 0.028(4) 0.022(4) 0.006(3) 0.000(4) 0.000(3)
N11 0.034(4) 0.046(4) 0.041(5) -0.008(3) 0.002(4) 0.006(3)
C1A 0.075(7) 0.048(5) 0.042(6) 0.002(4) 0.010(5) -0.029(4)
C2A 0.043(4) 0.042(4) 0.032(5) -0.001(3) -0.011(4) -0.005(3)
C4A 0.029(5) 0.024(4) 0.041(7) 0.012(4) 0.008(4) 0.003(3)
C5A 0.030(5) 0.024(4) 0.014(5) -0.004(3) -0.007(4) -0.003(3)
C6A 0.027(4) 0.032(4) 0.034(4) 0.004(3) 0.008(3) 0.002(3)
C8A 0.040(5) 0.023(4) 0.047(7) 0.008(4) 0.011(5) 0.000(3)
C9A 0.098(9) 0.059(6) 0.024(7) 0.022(5) 0.011(6) 0.014(5)
Pt2 0.0306(3) 0.0273(3) 0.0172(3) 0.0049(2) 0.0025(3) 0.0023(2)
N1B 0.043(3) 0.032(3) 0.025(3) 0.010(2) 0.011(3) 0.002(2)
N3B 0.050(5) 0.034(4) 0.023(5) 0.010(3) 0.006(4) 0.008(3)
N6B 0.057(4) 0.034(3) 0.031(4) 0.010(3) -0.004(3) -0.003(3)
N7B 0.028(4) 0.025(3) 0.019(4) 0.005(3) -0.008(3) -0.004(2)
N21 0.038(4) 0.049(4) 0.023(4) 0.002(3) 0.007(3) 0.009(3)
C1B 0.073(7) 0.047(5) 0.042(6) 0.018(5) 0.022(5) 0.009(4)
C2B 0.055(5) 0.047(4) 0.021(4) 0.013(3) 0.009(4) 0.019(3)
C4B 0.034(5) 0.029(4) 0.024(5) 0.008(3) 0.010(4) 0.008(3)
C5B 0.029(4) 0.035(4) 0.009(4) 0.005(3) 0.004(3) 0.008(3)
C6B 0.035(4) 0.031(4) 0.030(4) 0.008(3) 0.010(3) 0.004(3)
Cl3 0.0495(13) 0.0382(11) 0.0475(14) 0.0017(9) 0.0115(11) 0.0069(8)
O31 0.066(4) 0.109(5) 0.107(6) 0.043(4) 0.039(4) 0.045(3)
O32 0.122(6) 0.097(5) 0.056(5) -0.033(4) -0.006(4) -0.016(4)
O33 0.097(4) 0.061(3) 0.070(5) 0.025(3) 0.046(4) 0.012(3)
O34 0.067(4) 0.038(3) 0.107(5) 0.017(3) 0.023(4) 0.014(2)
Cl5 0.0445(12) 0.0533(13) 0.0547(15) 0.0212(11) 0.0088(10) 0.0077(9)
O51 0.064(4) 0.062(3) 0.094(5) 0.044(3) 0.024(3) 0.021(3)
O52 0.074(4) 0.110(5) 0.156(7) 0.080(5) 0.056(5) 0.054(4)
O53 0.138(6) 0.132(6) 0.051(5) 0.016(4) -0.007(5) -0.003(5)
O54 0.069(4) 0.066(4) 0.106(6) 0.028(4) 0.014(4) -0.022(3)
O1W 0.066(4) 0.081(4) 0.059(4) -0.008(3) 0.021(3) -0.016(3)
N9B 0.035(4) 0.038(4) 0.007(4) -0.003(3) -0.005(3) 0.001(3)
C9B 0.048(5) 0.037(4) 0.033(6) -0.004(4) -0.001(5) -0.009(4)
C8B 0.034(5) 0.031(4) 0.031(6) 0.011(4) 0.006(4) 0.004(3)

loop_
_geom_bond_atom_site_label_1
_geom_bond_atom_site_label_2
_geom_bond_distance
_geom_bond_site_symmetry_2
_geom_bond_publ_flag
Pt1 N7A 2.009(7) 2 ?
Pt1 N7A 2.009(7) . ?
Pt1 N11 2.040(6) . ?
Pt1 N11 2.040(6) 2 ?
N1A C2A 1.347(8) . ?
N1A C6A 1.419(7) . ?
N1A C1A 1.482(8) . ?
N3A C2A 1.290(8) . ?
N3A C4A 1.381(9) . ?
N6A C6A 1.286(8) . ?
N7A C8A 1.343(9) . ?
N7A C5A 1.371(8) . ?
N9A C8A 1.334(9) . ?
N9A C4A 1.361(8) . ?
N9A C9A 1.489(9) . ?
C4A C5A 1.355(10) . ?
C5A C6A 1.416(9) . ?
Pt2 N7B 2.013(6) . ?
Pt2 N7B 2.013(6) 2_565 ?
Pt2 N21 2.038(6) 2_565 ?
Pt2 N21 2.038(6) . ?
N1B C2B 1.360(8) . ?
N1B C6B 1.412(7) . ?
N1B C1B 1.482(7) . ?
N3B C2B 1.304(8) . ?
N3B C4B 1.358(9) . ?
N6B C6B 1.262(8) . ?
N7B C8B 1.323(8) . ?
N7B C5B 1.389(8) . ?
C4B C5B 1.353(10) . ?
C4B N9B 1.371(8) . ?
C5B C6B 1.433(9) . ?
Cl3 O32 1.400(6) . ?
Cl3 O31 1.413(5) . ?
Cl3 O34 1.420(5) . ?
Cl3 O33 1.434(5) . ?
Cl5 O52 1.409(6) . ?
Cl5 O53 1.411(7) . ?
Cl5 O51 1.417(5) . ?
Cl5 O54 1.424(5) . ?
N9B C8B 1.359(9) . ?
N9B C9B 1.447(8) . ?
